data_8101197
loop_
_publ_author_name
'Wittenberg, J.'
'Wartchow, Rudolf'
'Hoffmann, H. M. R.'

_publ_section_title
;
Crystal structure of 1,8-dimethyl-7\a-methoxy-10\a-(triisopropylsilyloxy)-
(2\b)-12-oxatricyclo[6.3.1.0^2,7^]dodecane-3\b,4\a-
diol, [(C~3~H~7~)~3~SiO](CH~3~)~2~(OH)~2~(OCH~3~)(C~11~H~12~O)
;
_journal_issue 1
_journal_name_full 'Zeitschrift f\"ur Kristallographie - New Crystal Structures'
_journal_page_first 153
_journal_page_last 154
_journal_volume 215
_journal_year 2000
_chemical_formula_structural
;
  ((C3 H7)3 Si O) (C H3)2 (O H)2 (O C H3) (C11 H12 O)
;
_chemical_formula_sum 'C23 H44 O5 Si'
_chemical_formula_weight 428.67
_chemical_melting_point 435
_space_group_IT_number 14
_symmetry_cell_setting monoclinic
_symmetry_space_group_name_Hall '-P 2yab'
_symmetry_space_group_name_H-M 'P 1 21/a 1'
_cell_angle_alpha 90.00
_cell_angle_beta 101.36(2)
_cell_angle_gamma 90.00
_cell_formula_units_Z 4
_cell_length_a 13.117(2)
_cell_length_b 8.7360(10)
_cell_length_c 22.362(3)
_cell_measurement_temperature 300(2)
_cell_volume 2512.3(6)
_diffrn_ambient_temperature 300(2)
_exptl_crystal_density_diffrn 1.133
_refine_ls_R_factor_obs 0.0597
_cod_depositor_comments
;
The following automatic conversions were performed:

'_chemical_melting_point' value '435 K' was changed to '435' - the
value should be numeric and without a unit designator.

Automatic conversion script
Id: cif_fix_values 1646 2011-03-28 12:23:43Z adriana 
;
_cod_original_sg_symbol_H-M 'P 21/a'
_cod_database_code 8101197

loop_
_symmetry_equiv_pos_as_xyz
'x, y, z'
'-x+1/2, y+1/2, -z'
'-x, -y, -z'
'x-1/2, -y-1/2, z'

loop_
_atom_site_aniso_label
_atom_site_aniso_U_11
_atom_site_aniso_U_22
_atom_site_aniso_U_33
_atom_site_aniso_U_23
_atom_site_aniso_U_13
_atom_site_aniso_U_12
Si1 0.0711(14) 0.0983(13) 0.0488(9) -0.0143(9) 0.0153(8) 0.0042(10)
O1 0.041(2) 0.050(2) 0.046(2) 0.014(2) 0.000(2) -0.003(2)
O2 0.033(2) 0.067(2) 0.080(3) -0.022(2) 0.017(2) 0.003(2)
O3 0.028(2) 0.046(2) 0.061(2) 0.013(2) 0.013(2) -0.007(2)
O4 0.058(3) 0.113(3) 0.050(2) -0.027(2) 0.012(2) 0.000(2)
C1 0.026(3) 0.039(3) 0.049(3) -0.004(2) 0.014(2) -0.006(2)
C2 0.028(3) 0.032(3) 0.031(2) 0.001(2) 0.004(2) -0.004(2)
C3 0.031(3) 0.032(3) 0.041(3) 0.002(2) 0.006(2) -0.002(2)
C4 0.032(4) 0.042(3) 0.051(3) -0.008(2) 0.005(2) 0.002(2)
C5 0.043(4) 0.033(3) 0.073(3) -0.012(2) 0.017(3) -0.001(3)
C6 0.039(3) 0.033(3) 0.058(3) 0.002(2) 0.012(2) -0.005(2)
C7 0.031(3) 0.037(3) 0.042(3) 0.002(2) 0.003(3) -0.007(2)
C8 0.032(3) 0.039(3) 0.051(3) 0.004(2) 0.016(2) -0.004(2)
C9 0.058(4) 0.073(4) 0.049(3) -0.001(3) 0.027(3) -0.009(3)
C10 0.051(4) 0.071(4) 0.041(3) -0.017(3) 0.010(3) -0.003(3)
C11 0.048(4) 0.044(3) 0.052(3) -0.011(2) 0.013(3) -0.003(2)
O12 0.030(2) 0.039(2) 0.057(2) 0.0031(15) 0.0131(15) 0.002(2)
C13 0.047(4) 0.032(3) 0.073(3) 0.012(2) 0.012(3) 0.004(2)
C14 0.037(4) 0.065(3) 0.077(3) 0.005(3) 0.021(3) -0.006(3)
C15 0.077(5) 0.077(4) 0.067(3) 0.041(3) 0.001(3) -0.002(3)
C16 0.212(10) 0.161(7) 0.096(5) 0.057(5) 0.083(5) 0.095(7)
C17 0.235(12) 0.158(8) 0.146(7) 0.051(6) 0.051(7) 0.033(7)
C18 0.359(16) 0.298(13) 0.144(7) 0.098(7) 0.158(9) 0.141(11)
C19 0.084(6) 0.109(6) 0.150(6) 0.015(5) 0.008(5) -0.015(5)
C20 0.174(10) 0.120(7) 0.313(11) 0.079(7) 0.113(8) 0.031(6)
C21 0.152(10) 0.221(11) 0.210(9) 0.046(8) 0.064(8) 0.073(8)
C22 0.187(10) 0.183(8) 0.102(6) -0.071(6) -0.005(6) -0.021(7)
C23 0.211(12) 0.595(22) 0.244(11) -0.318(14) 0.034(9) -0.110(12)
C24 0.258(12) 0.182(8) 0.144(7) 0.035(6) -0.007(7) -0.155(8)

loop_
_atom_site_label
_atom_site_type_symbol
_atom_site_fract_x
_atom_site_fract_y
_atom_site_fract_z
_atom_site_U_iso_or_equiv
_atom_site_thermal_displace_type
_atom_site_occupancy
_atom_site_calc_flag
_atom_site_refinement_flags
_atom_site_disorder_group
Si1 Si 0.44487(13) 0.1356(2) 0.14892(6) 0.0723(5) Uani 1 d . .
O1 O 0.3594(2) 0.5412(3) 0.31376(12) 0.0468(8) Uani 1 d . .
O2 O 0.1924(3) 0.5979(4) 0.45090(15) 0.0593(9) Uani 1 d D .
H1 H 0.1892(37) 0.6606(44) 0.4826(14) 0.096(20) Uiso 1 d D .
O3 O 0.2591(3) 0.2853(3) 0.44206(13) 0.0448(8) Uani 1 d D .
H2 H 0.1897(9) 0.2793(54) 0.4332(21) 0.105(22) Uiso 1 d D .
O4 O 0.4149(3) 0.2006(4) 0.21060(13) 0.0736(11) Uani 1 d . .
C1 C 0.4476(4) 0.2391(4) 0.3803(2) 0.0369(12) Uani 1 d . .
C2 C 0.4051(3) 0.3855(4) 0.4034(2) 0.0303(10) Uani 1 d . .
H3 H 0.4465(3) 0.3992(4) 0.4446(2) 0.036 Uiso 1 calc R .
C3 C 0.2947(4) 0.4114(4) 0.4106(2) 0.0350(11) Uani 1 d . .
H4 H 0.2494(4) 0.4250(4) 0.3705(2) 0.042 Uiso 1 calc R .
C4 C 0.2967(4) 0.5578(5) 0.4483(2) 0.0423(12) Uani 1 d . .
H5 H 0.3343(4) 0.5365(5) 0.4899(2) 0.051 Uiso 1 calc R .
C5 C 0.3495(4) 0.6928(5) 0.4231(2) 0.0489(13) Uani 1 d . .
H6 H 0.3594(4) 0.7741(5) 0.4532(2) 0.059 Uiso 1 calc R .
H7 H 0.3031(4) 0.7311(5) 0.3870(2) 0.059 Uiso 1 calc R .
C6 C 0.4561(4) 0.6556(4) 0.4062(2) 0.0431(12) Uani 1 d . .
H8 H 0.4792(4) 0.7412(4) 0.3847(2) 0.052 Uiso 1 calc R .
H9 H 0.5078(4) 0.6366(4) 0.4429(2) 0.052 Uiso 1 calc R .
C7 C 0.4422(3) 0.5136(4) 0.3657(2) 0.0373(12) Uani 1 d . .
C8 C 0.5385(4) 0.4374(5) 0.3454(2) 0.0398(12) Uani 1 d . .
C9 C 0.5176(4) 0.3838(5) 0.2783(2) 0.0578(14) Uani 1 d . .
H10 H 0.4707(4) 0.4552(5) 0.2535(2) 0.069 Uiso 1 calc R .
H11 H 0.5824(4) 0.3832(5) 0.2636(2) 0.069 Uiso 1 calc R .
C10 C 0.4703(4) 0.2249(5) 0.2717(2) 0.0543(14) Uani 1 d . .
H12 H 0.5269(4) 0.1499(5) 0.2804(2) 0.065 Uiso 1 calc R .
C11 C 0.3974(4) 0.1958(5) 0.3145(2) 0.0476(13) Uani 1 d . .
H13 H 0.3783(4) 0.0883(5) 0.3129(2) 0.057 Uiso 1 calc R .
H14 H 0.3344(4) 0.2552(5) 0.3016(2) 0.057 Uiso 1 calc R .
O12 O 0.5537(2) 0.2970(3) 0.38113(11) 0.0415(8) Uani 1 d . .
C13 C 0.4607(3) 0.1049(4) 0.4235(2) 0.0505(13) Uani 1 d . .
H15 H 0.4877(3) 0.0190(4) 0.4048(2) 0.076 Uiso 1 calc R .
H16 H 0.3945(3) 0.0784(4) 0.4329(2) 0.076 Uiso 1 calc R .
H17 H 0.5082(3) 0.1319(4) 0.4604(2) 0.076 Uiso 1 calc R .
C14 C 0.6386(3) 0.5300(5) 0.3609(2) 0.0585(14) Uani 1 d . .
H18 H 0.6496(3) 0.5617(5) 0.4028(2) 0.088 Uiso 1 calc R .
H19 H 0.6332(3) 0.6186(5) 0.3351(2) 0.088 Uiso 1 calc R .
H20 H 0.6960(3) 0.4680(5) 0.3547(2) 0.088 Uiso 1 calc R .
C15 C 0.3705(4) 0.6768(5) 0.2799(2) 0.076(2) Uani 1 d . .
H21 H 0.3125(4) 0.6859(5) 0.2464(2) 0.114 Uiso 1 calc R .
H22 H 0.4337(4) 0.6711(5) 0.2644(2) 0.114 Uiso 1 calc R .
H23 H 0.3730(4) 0.7645(5) 0.3060(2) 0.114 Uiso 1 calc R .
C16 C 0.4771(7) 0.3083(9) 0.1060(3) 0.149(3) Uani 1 d . .
H24 H 0.5406(7) 0.3504(9) 0.1312(3) 0.224 Uiso 1 calc R .
C17 C 0.4027(7) 0.4330(9) 0.0990(3) 0.178(4) Uani 1 d . .
H25 H 0.3842(7) 0.4545(9) 0.1376(3) 0.267 Uiso 1 calc R .
H26 H 0.3415(7) 0.4045(9) 0.0700(3) 0.267 Uiso 1 calc R .
H27 H 0.4330(7) 0.5226(9) 0.0847(3) 0.267 Uiso 1 calc R .
C18 C 0.5054(8) 0.2758(10) 0.0455(4) 0.252(6) Uani 1 d . .
H28 H 0.5546(8) 0.1934(10) 0.0497(4) 0.378 Uiso 1 calc R .
H29 H 0.5355(8) 0.3656(10) 0.0313(4) 0.378 Uiso 1 calc R .
H30 H 0.4440(8) 0.2476(10) 0.0165(4) 0.378 Uiso 1 calc R .
C19 C 0.5596(6) 0.0082(8) 0.1615(3) 0.117(3) Uani 1 d . .
H31 H 0.5671(6) -0.0287(8) 0.1212(3) 0.175 Uiso 1 calc R .
C20 C 0.5543(7) -0.1281(8) 0.1992(4) 0.193(4) Uani 1 d . .
H32 H 0.4915(7) -0.1835(8) 0.1835(4) 0.290 Uiso 1 calc R .
H33 H 0.5547(7) -0.0974(8) 0.2404(4) 0.290 Uiso 1 calc R .
H34 H 0.6132(7) -0.1925(8) 0.1982(4) 0.290 Uiso 1 calc R .
C21 C 0.6550(7) 0.0860(10) 0.1872(4) 0.190(4) Uani 1 d . .
H35 H 0.6615(7) 0.1763(10) 0.1637(4) 0.285 Uiso 1 calc R .
H36 H 0.7128(7) 0.0192(10) 0.1863(4) 0.285 Uiso 1 calc R .
H37 H 0.6542(7) 0.1144(10) 0.2285(4) 0.285 Uiso 1 calc R .
C22 C 0.3184(7) 0.0466(10) 0.1085(3) 0.162(3) Uani 1 d . .
H38 H 0.2704(7) 0.1305(10) 0.0938(3) 0.243 Uiso 1 calc R .
C23 C 0.3384(8) -0.0419(15) 0.0516(4) 0.352(9) Uani 1 d . .
H39 H 0.3718(8) 0.0247(15) 0.0272(4) 0.528 Uiso 1 calc R .
H40 H 0.2734(8) -0.0767(15) 0.0280(4) 0.528 Uiso 1 calc R .
H41 H 0.3825(8) -0.1283(15) 0.0646(4) 0.528 Uiso 1 calc R .
C24 C 0.2688(8) -0.0487(9) 0.1461(4) 0.201(5) Uani 1 d . .
H42 H 0.2574(8) 0.0086(9) 0.1808(4) 0.301 Uiso 1 calc R .
H43 H 0.3124(8) -0.1353(9) 0.1597(4) 0.301 Uiso 1 calc R .
H44 H 0.2033(8) -0.0836(9) 0.1231(4) 0.301 Uiso 1 calc R .

loop_
_geom_bond_atom_site_label_1
_geom_bond_atom_site_label_2
_geom_bond_distance
_geom_bond_site_symmetry_2
_geom_bond_publ_flag
Si1 O4 1.610(3) . ?
Si1 C19 1.848(7) . ?
Si1 C16 1.881(7) . ?
Si1 C22 1.893(8) . ?
O1 C15 1.430(5) . ?
O1 C7 1.446(4) . ?
O2 C4 1.425(5) . ?
O3 C3 1.434(4) . ?
O4 C10 1.431(4) . ?
C1 O12 1.477(5) . ?
C1 C13 1.508(5) . ?
C1 C2 1.526(5) . ?
C1 C11 1.537(5) . ?
C2 C3 1.505(5) . ?
C2 C7 1.538(5) . ?
C3 C4 1.529(5) . ?
C4 C5 1.530(5) . ?
C5 C6 1.552(5) . ?
C6 C7 1.526(5) . ?
C7 C8 1.572(6) . ?
C8 O12 1.457(4) . ?
C8 C14 1.523(5) . ?
C8 C9 1.543(5) . ?
C9 C10 1.516(5) . ?
C10 C11 1.501(6) . ?
C16 C17 1.451(8) . ?
C16 C18 1.498(8) . ?
C19 C21 1.440(9) . ?
C19 C20 1.468(8) . ?
C22 C24 1.428(9) . ?
C22 C23 1.554(10) . ?
